data_2203692
loop_
_publ_author_name
'Jian Zhang'
'Yao Kang'
'Yi-Hang Wen'
'Zhao-Ji Li'
'Ye-Yan Qin'
'Yuan-Gen Yao'

_publ_section_title
;
 Dichlorobis[2-(chloromethyl)pyridine]copper(II)
;
_journal_issue 5
_journal_name_full 'Acta Crystallographica Section E'
_journal_page_first m599
_journal_page_last m600
_journal_paper_doi 10.1107/S1600536804008645
_journal_volume 60
_journal_year 2004
_chemical_formula_iupac '[Cu Cl2 (C12 H12 Cl2 N2)]'
_chemical_formula_moiety 'C12 H12 Cl4 Cu N2'
_chemical_formula_sum 'C12 H12 Cl4 Cu N2'
_chemical_formula_weight 389.58
_chemical_name_systematic
;
dichlorobis(2-chloromethylpyridine)copper(II)
;
_space_group_IT_number 15
_symmetry_cell_setting monoclinic
_symmetry_space_group_name_Hall '-C 2yc'
_symmetry_space_group_name_H-M 'C 1 2/c 1'
_atom_sites_solution_hydrogens geom
_atom_sites_solution_primary direct
_atom_sites_solution_secondary difmap
_audit_creation_method SHELXL-97
_cell_angle_alpha 90.00
_cell_angle_beta 117.311(2)
_cell_angle_gamma 90.00
_cell_formula_units_Z 4
_cell_length_a 15.292(2)
_cell_length_b 7.7844(11)
_cell_length_c 14.306(2)
_cell_measurement_reflns_used 1734
_cell_measurement_temperature 293(2)
_cell_measurement_theta_max 25.0
_cell_measurement_theta_min 3.0
_cell_volume 1513.1(4)
_computing_cell_refinement 'SMART and SAINT (Siemens,1994)'
_computing_data_collection 'SMART (Siemens, 1996)'
_computing_data_reduction 'XPREP in SHELXTL (Siemens, 1994)'
_computing_molecular_graphics SHELXTL
_computing_publication_material SHELXTL
_computing_structure_refinement SHELXTL
_computing_structure_solution SHELXTL
_diffrn_ambient_temperature 293(2)
_diffrn_measured_fraction_theta_full 0.984
_diffrn_measured_fraction_theta_max 0.984
_diffrn_measurement_device_type 'Bruker SMART CCD area-detector'
_diffrn_measurement_method '\f and \w'
_diffrn_radiation_monochromator graphite
_diffrn_radiation_source 'fine-focus sealed tube'
_diffrn_radiation_type MoK\a
_diffrn_radiation_wavelength 0.71073
_diffrn_reflns_av_R_equivalents 0.021
_diffrn_reflns_av_sigmaI/netI 0.027
_diffrn_reflns_limit_h_max 18
_diffrn_reflns_limit_h_min -13
_diffrn_reflns_limit_k_max 9
_diffrn_reflns_limit_k_min -7
_diffrn_reflns_limit_l_max 17
_diffrn_reflns_limit_l_min -16
_diffrn_reflns_number 2252
_diffrn_reflns_theta_full 25.0
_diffrn_reflns_theta_max 25.0
_diffrn_reflns_theta_min 3.0
_diffrn_standards_decay_% 0
_diffrn_standards_interval_count 0
_diffrn_standards_number 0
_exptl_absorpt_coefficient_mu 2.13
_exptl_absorpt_correction_T_max 0.626
_exptl_absorpt_correction_T_min .435
_exptl_absorpt_correction_type empirical
_exptl_absorpt_process_details '(SADABS; Sheldrick, 1996)'
_exptl_crystal_colour blue
_exptl_crystal_density_diffrn 1.710
_exptl_crystal_density_method 'not measured'
_exptl_crystal_description prism
_exptl_crystal_F_000 780
_exptl_crystal_size_max 0.50
_exptl_crystal_size_mid 0.30
_exptl_crystal_size_min 0.22
_refine_diff_density_max 0.74
_refine_diff_density_min -0.69
_refine_ls_extinction_coef 0.0122(11)
_refine_ls_extinction_expression Fc^*^=kFc[1+0.001xFc^2^\l^3^/sin(2\q)]^-1/4^
_refine_ls_extinction_method SHELXTL
_refine_ls_goodness_of_fit_ref 1.08
_refine_ls_hydrogen_treatment constr
_refine_ls_matrix_type full
_refine_ls_number_parameters 89
_refine_ls_number_reflns 1324
_refine_ls_number_restraints 0
_refine_ls_restrained_S_all 1.08
_refine_ls_R_factor_gt 0.038
_refine_ls_shift/su_max 0.001
_refine_ls_shift/su_mean 0.000
_refine_ls_structure_factor_coef Fsqd
_refine_ls_weighting_details 'calc w = 1/[\s^2^(Fo^2^)+(0.0661P)^2^+3.161P] where P = (Fo^2^+2Fc^2^)/3'
_refine_ls_weighting_scheme calc
_refine_ls_wR_factor_gt 0.101
_refine_ls_wR_factor_ref 0.110
_reflns_number_gt 1187
_reflns_number_total 1324
_reflns_threshold_expression I>2\s(I)
_cod_data_source_file ya6203.cif
_cod_data_source_block I
_cod_depositor_comments
;
The following automatic conversions were performed:
'_symmetry_cell_setting' value 'Monoclinic' changed to 'monoclinic'
according to '/home/saulius/struct/CIF-dictionaries/cif_core.dic'
dictionary named 'cif_core.dic' version 2.4.1 from 2010-06-29.

Automatic conversion script
Id: cif_fix_enum 1527 2010-12-29 10:47:43Z saulius 

The following automatic conversions were performed:

'_symmetry_cell_setting' value 'Monoclinic' changed to 'monoclinic'
according to /home/saulius/struct/CIF-dictionaries/cif_core.dic
dictionary named 'cif_core.dic' version 2.4.1 from 2010-06-29.

Automatic conversion script
Id: cif_fix_values 1715 2011-07-08 13:25:40Z adriana 
;
_cod_original_cell_volume 1513.2(4)
_cod_original_sg_symbol_H-M 'C 2/c'
_cod_database_code 2203692
_cod_database_fobs_code 2203692

loop_
_symmetry_equiv_pos_as_xyz
'x, y, z'
'-x, y, -z+1/2'
'x+1/2, y+1/2, z'
'-x+1/2, y+1/2, -z+1/2'
'-x, -y, -z'
'x, -y, z-1/2'
'-x+1/2, -y+1/2, -z'
'x+1/2, -y+1/2, z-1/2'

loop_
_atom_site_label
_atom_site_fract_x
_atom_site_fract_y
_atom_site_fract_z
_atom_site_U_iso_or_equiv
_atom_site_adp_type
_atom_site_calc_flag
_atom_site_refinement_flags
_atom_site_occupancy
_atom_site_type_symbol
Cu1 0.2500 0.2500 0.0000 0.0294(3) Uani d S 1 Cu
Cl2 0.25899(6) 0.52023(11) 0.06378(7) 0.0403(3) Uani d . 1 Cl
Cl1 0.36172(7) 0.11129(15) 0.21919(8) 0.0577(4) Uani d . 1 Cl
N1 0.14710(19) 0.1955(4) 0.0458(2) 0.0311(6) Uani d . 1 N
C1 0.1603(3) 0.0943(4) 0.1270(3) 0.0355(7) Uani d . 1 C
C2 0.0876(3) 0.0795(5) 0.1588(3) 0.0473(9) Uani d . 1 C
H2A 0.0983 0.0111 0.2164 0.057 Uiso calc R 1 H
C5 0.0611(3) 0.2784(5) -0.0059(3) 0.0375(8) Uani d . 1 C
H5A 0.0519 0.3480 -0.0625 0.045 Uiso calc R 1 H
C3 -0.0002(3) 0.1650(6) 0.1058(3) 0.0534(10) Uani d . 1 C
H3A -0.0492 0.1553 0.1269 0.064 Uiso calc R 1 H
C4 -0.0141(3) 0.2645(5) 0.0216(4) 0.0466(10) Uani d . 1 C
H4A -0.0733 0.3220 -0.0167 0.056 Uiso calc R 1 H
C6 0.2513(3) -0.0130(5) 0.1793(3) 0.0442(9) Uani d . 1 C
H6A 0.2495 -0.1023 0.1311 0.053 Uiso calc R 1 H
H6B 0.2524 -0.0684 0.2406 0.053 Uiso calc R 1 H

loop_
_atom_site_aniso_label
_atom_site_aniso_U_11
_atom_site_aniso_U_22
_atom_site_aniso_U_33
_atom_site_aniso_U_12
_atom_site_aniso_U_13
_atom_site_aniso_U_23
Cu1 0.0244(4) 0.0336(4) 0.0335(4) 0.0003(2) 0.0162(3) 0.0018(2)
Cl2 0.0380(5) 0.0385(5) 0.0500(5) -0.0030(3) 0.0250(4) -0.0057(4)
Cl1 0.0340(5) 0.0728(8) 0.0537(6) 0.0005(4) 0.0093(4) 0.0079(5)
N1 0.0276(13) 0.0350(14) 0.0346(14) -0.0003(11) 0.0176(11) -0.0005(12)
C1 0.0352(17) 0.0355(18) 0.0378(17) -0.0038(14) 0.0184(14) -0.0013(14)
C2 0.047(2) 0.057(2) 0.048(2) -0.0090(18) 0.0304(18) -0.0029(18)
C5 0.0280(17) 0.0389(19) 0.0449(19) 0.0038(14) 0.0161(15) -0.0019(15)
C3 0.037(2) 0.071(3) 0.066(3) -0.013(2) 0.0356(19) -0.011(2)
C4 0.0272(18) 0.052(2) 0.062(3) -0.0003(15) 0.0213(17) -0.0122(18)
C6 0.045(2) 0.044(2) 0.0447(19) 0.0023(16) 0.0215(16) 0.0115(16)

loop_
_atom_type_symbol
_atom_type_description
_atom_type_scat_dispersion_real
_atom_type_scat_dispersion_imag
_atom_type_scat_source
C C 0.0033 0.0016 'International Tables Vol C Tables 4.2.6.8 and 6.1.1.4'
H H 0.0000 0.0000 'International Tables Vol C Tables 4.2.6.8 and 6.1.1.4'
N N 0.0061 0.0033 'International Tables Vol C Tables 4.2.6.8 and 6.1.1.4'
Cl Cl 0.1484 0.1585 'International Tables Vol C Tables 4.2.6.8 and 6.1.1.4'
Cu Cu 0.3201 1.2651 'International Tables Vol C Tables 4.2.6.8 and 6.1.1.4'

loop_
_geom_angle_atom_site_label_1
_geom_angle_atom_site_label_2
_geom_angle_atom_site_label_3
_geom_angle_site_symmetry_1
_geom_angle_site_symmetry_3
_geom_angle
_geom_angle_publ_flag
N1 Cu1 N1 . 7 180.00(11) no
N1 Cu1 Cl2 . . 88.65(8) yes
N1 Cu1 Cl2 7 . 91.35(8) no
N1 Cu1 Cl2 . 7 91.35(8) no
N1 Cu1 Cl2 7 7 88.65(8) no
Cl2 Cu1 Cl2 . 7 180.00(4) no
N1 Cu1 Cl1 . . 74.84(8) yes
N1 Cu1 Cl1 7 . 105.16(8) no
Cl2 Cu1 Cl1 . . 90.74(3) yes
Cl2 Cu1 Cl1 7 . 89.26(3) no
C6 Cl1 Cu1 . . 81.98(12) no
C1 N1 C5 . . 118.7(3) no
C1 N1 Cu1 . . 125.4(2) no
C5 N1 Cu1 . . 115.8(2) no
N1 C1 C2 . . 120.7(3) no
N1 C1 C6 . . 119.8(3) no
C2 C1 C6 . . 119.4(3) no
C3 C2 C1 . . 120.4(4) no
C3 C2 H2A . . 119.8 no
C1 C2 H2A . . 119.8 no
N1 C5 C4 . . 122.6(4) no
N1 C5 H5A . . 118.7 no
C4 C5 H5A . . 118.7 no
C4 C3 C2 . . 118.7(3) no
C4 C3 H3A . . 120.7 no
C2 C3 H3A . . 120.7 no
C3 C4 C5 . . 118.9(4) no
C3 C4 H4A . . 120.6 no
C5 C4 H4A . . 120.6 no
C1 C6 Cl1 . . 112.4(3) no
C1 C6 H6A . . 109.1 no
Cl1 C6 H6A . . 109.1 no
C1 C6 H6B . . 109.1 no
Cl1 C6 H6B . . 109.1 no
H6A C6 H6B . . 107.9 no

loop_
_geom_bond_atom_site_label_1
_geom_bond_atom_site_label_2
_geom_bond_site_symmetry_2
_geom_bond_distance
_geom_bond_publ_flag
Cu1 N1 . 2.008(2) yes
Cu1 N1 7 2.008(2) no
Cu1 Cl2 . 2.2719(9) yes
Cu1 Cl2 7 2.2719(9) no
Cu1 Cl1 . 3.0003(10) yes
Cl1 C6 . 1.797(4) no
N1 C1 . 1.339(4) no
N1 C5 . 1.341(5) no
C1 C2 . 1.386(5) no
C1 C6 . 1.497(5) no
C2 C3 . 1.373(6) no
C2 H2A . 0.9300 no
C5 C4 . 1.381(5) no
C5 H5A . 0.9300 no
C3 C4 . 1.365(6) no
C3 H3A . 0.9300 no
C4 H4A . 0.9300 no
C6 H6A . 0.9700 no
C6 H6B . 0.9700 no
